data_4349548
loop_
_publ_author_name
'Carter, Korey P.'
'Kalaj, Mark'
'Cahill, Christopher L.'

_publ_section_title
;
 Harnessing uranyl oxo atoms via halogen bonding interactions in molecular
 uranyl materials featuring 2,5-diiodobenzoic acid and N-donor capping
 ligands
;
_journal_issue 1
_journal_name_full 'Inorganic Chemistry Frontiers'
_journal_page_first 65
_journal_paper_doi 10.1039/C6QI00352D
_journal_volume 4
_journal_year 2017
_chemical_formula_sum 'C26 H14 I4 N2 O6 U'
_chemical_formula_weight 1196.02
_space_group_crystal_system monoclinic
_space_group_IT_number 14
_space_group_name_Hall '-P 2yn'
_space_group_name_H-M_alt 'P 1 21/n 1'
_symmetry_cell_setting monoclinic
_symmetry_Int_Tables_number 14
_symmetry_space_group_name_H-M 'P 1 21/n 1'
_atom_sites_solution_hydrogens geom
_audit_creation_method SHELXL-2014
_audit_update_record
;
2016-08-25 deposited with the CCDC.
2016-10-08 downloaded from the CCDC.
;
_cell_angle_alpha 90
_cell_angle_beta 96.772(7)
_cell_angle_gamma 90
_cell_formula_units_Z 8
_cell_length_a 19.2039(10)
_cell_length_b 10.5773(5)
_cell_length_c 28.8136(14)
_cell_measurement_reflns_used 57468
_cell_measurement_temperature 293(2)
_cell_measurement_theta_max 52.787
_cell_measurement_theta_min 4.404
_cell_volume 5811.9(5)
_computing_cell_refinement 'SAINT, Bruker-AXS'
_computing_data_collection 'APEX, Bruker-AXS'
_computing_data_reduction 'SAINT, Bruker-AXS'
_computing_molecular_graphics 'WINGX (Farrugia, 2012)'
_computing_publication_material 'Crystal Maker (Palmer, 2009)'
_computing_structure_refinement 'SHELXL-2014 (Sheldrick, 2014)'
_computing_structure_solution 'SIR92 (Gualardi, 1994)'
_diffrn_ambient_temperature 293(2)
_diffrn_measured_fraction_theta_full 1.000
_diffrn_measured_fraction_theta_max 0.996
_diffrn_measurement_device_type 'Bruker APEX II CCD'
_diffrn_measurement_method 'omega scans'
_diffrn_radiation_probe x-ray
_diffrn_radiation_type MoK\a
_diffrn_radiation_wavelength 0.71073
_diffrn_reflns_av_R_equivalents 0.0467
_diffrn_reflns_av_unetI/netI 0.0413
_diffrn_reflns_Laue_measured_fraction_full 1.000
_diffrn_reflns_Laue_measured_fraction_max 0.996
_diffrn_reflns_limit_h_max 24
_diffrn_reflns_limit_h_min -24
_diffrn_reflns_limit_k_max 13
_diffrn_reflns_limit_k_min -13
_diffrn_reflns_limit_l_max 37
_diffrn_reflns_limit_l_min -37
_diffrn_reflns_number 55772
_diffrn_reflns_point_group_measured_fraction_full 1.000
_diffrn_reflns_point_group_measured_fraction_max 0.996
_diffrn_reflns_theta_full 25.500
_diffrn_reflns_theta_max 27.445
_diffrn_reflns_theta_min 1.211
_diffrn_source 'fine-focus sealed tube'
_exptl_absorpt_coefficient_mu 9.878
_exptl_absorpt_correction_T_max 0.7455
_exptl_absorpt_correction_T_min 0.6140
_exptl_absorpt_correction_type empirical
_exptl_absorpt_process_details 'SADABS (Sheldrick, 2015)'
_exptl_crystal_colour Yellow
_exptl_crystal_density_diffrn 2.734
_exptl_crystal_description Rod
_exptl_crystal_F_000 4288
_exptl_crystal_recrystallization_method Hydrothermal
_exptl_crystal_size_max 0.26
_exptl_crystal_size_mid 0.19
_exptl_crystal_size_min 0.10
_refine_diff_density_max 1.683
_refine_diff_density_min -2.089
_refine_diff_density_rms 0.141
_refine_ls_extinction_method none
_refine_ls_goodness_of_fit_ref 1.015
_refine_ls_hydrogen_treatment constr
_refine_ls_matrix_type full
_refine_ls_number_parameters 703
_refine_ls_number_reflns 13238
_refine_ls_number_restraints 0
_refine_ls_restrained_S_all 1.015
_refine_ls_R_factor_all 0.0605
_refine_ls_R_factor_gt 0.0344
_refine_ls_shift/su_max 0.002
_refine_ls_shift/su_mean 0.000
_refine_ls_structure_factor_coef Fsqd
_refine_ls_weighting_details 'w=1/[\s^2^(Fo^2^)+(0.0244P)^2^+7.8368P] where P=(Fo^2^+2Fc^2^)/3'
_refine_ls_weighting_scheme calc
_refine_ls_wR_factor_gt 0.0628
_refine_ls_wR_factor_ref 0.0709
_reflns_Friedel_coverage 0.000
_reflns_number_gt 9598
_reflns_number_total 13238
_reflns_threshold_expression 'I > 2\s(I)'
_cod_data_source_file c6qi00352d2.cif
_cod_data_source_block Complex_3
_cod_original_sg_symbol_H-M 'P 21/n'
_cod_database_code 4349548
_shelx_space_group_comment
;
The symmetry employed for this shelxl refinement is uniquely defined
by the following loop, which should always be used as a source of
symmetry information in preference to the above space-group names.
They are only intended as comments.
;
_shelxl_version_number 2014-1

loop_
_space_group_symop_operation_xyz
'x, y, z'
'-x+1/2, y+1/2, -z+1/2'
'-x, -y, -z'
'x-1/2, -y-1/2, z-1/2'

loop_
_atom_site_label
_atom_site_type_symbol
_atom_site_fract_x
_atom_site_fract_y
_atom_site_fract_z
_atom_site_U_iso_or_equiv
_atom_site_adp_type
_atom_site_occupancy
_atom_site_site_symmetry_order
_atom_site_calc_flag
_atom_site_refinement_flags_posn
_atom_site_refinement_flags_adp
U2 U 0.28136(2) 0.60207(2) 0.03222(2) 0.03292(6) Uani 1 1 d . .
U1 U 0.52918(2) 0.52259(2) 0.28047(2) 0.03465(6) Uani 1 1 d . .
I1 I 0.51684(3) 0.35337(4) 0.09715(2) 0.05909(13) Uani 1 1 d . .
I6 I 0.11686(3) -0.06350(4) 0.06891(2) 0.06218(14) Uani 1 1 d . .
I8 I 0.27910(3) 0.12371(4) -0.17497(2) 0.06775(15) Uani 1 1 d . .
I2 I 0.54574(3) 1.00363(4) 0.07308(2) 0.06126(14) Uani 1 1 d . .
I3 I 0.53074(3) 0.74034(5) 0.45845(2) 0.07409(17) Uani 1 1 d . .
I5 I 0.29718(3) 0.39208(4) 0.20796(2) 0.07075(17) Uani 1 1 d . .
I4 I 0.36133(3) 1.17983(4) 0.30597(2) 0.05900(13) Uani 1 1 d . .
I7 I 0.27863(4) 0.77490(5) -0.14986(2) 0.07938(18) Uani 1 1 d . .
O5 O 0.5020(2) 0.6216(4) 0.35523(13) 0.0453(11) Uani 1 1 d . .
C37 C 0.3183(3) 0.9283(6) 0.0537(2) 0.0439(16) Uani 1 1 d . .
C40 C 0.2169(3) 0.2911(5) 0.11580(18) 0.0322(13) Uani 1 1 d . .
C39 C 0.2390(3) 0.4001(5) 0.0887(2) 0.0348(13) Uani 1 1 d . .
O9 O 0.2557(2) 0.5052(4) 0.10717(13) 0.0408(10) Uani 1 1 d . .
O8 O 0.1927(2) 0.6473(4) 0.02358(14) 0.0460(11) Uani 1 1 d . .
O3 O 0.5398(2) 0.4759(4) 0.19726(14) 0.0502(12) Uani 1 1 d . .
C14 C 0.5319(3) 0.6286(5) 0.13392(19) 0.0352(13) Uani 1 1 d . .
N2 N 0.5659(3) 0.3740(5) 0.35480(18) 0.0475(14) Uani 1 1 d . .
O6 O 0.4964(3) 0.7413(4) 0.29441(14) 0.0570(13) Uani 1 1 d . .
C4 C 0.5799(3) 0.0673(6) 0.2968(3) 0.0494(17) Uani 1 1 d . .
O12 O 0.2645(3) 0.4606(4) -0.03552(14) 0.0547(13) Uani 1 1 d . .
O10 O 0.2417(3) 0.3859(4) 0.04565(14) 0.0537(12) Uani 1 1 d . .
O2 O 0.4399(2) 0.4853(4) 0.27112(14) 0.0484(11) Uani 1 1 d . .
C26 C 0.4294(3) 0.9313(5) 0.33328(19) 0.0362(14) Uani 1 1 d . .
H26 H 0.4227 0.9189 0.3011 0.043 Uiso 1 1 calc R U
C51 C 0.2846(3) 0.3190(5) -0.1650(2) 0.0377(14) Uani 1 1 d . .
C28 C 0.3681(4) 0.7753(9) 0.1857(3) 0.072(2) Uani 1 1 d . .
H28 H 0.3786 0.7380 0.2149 0.087 Uiso 1 1 calc R U
O1 O 0.6191(2) 0.5578(4) 0.28990(14) 0.0514(12) Uani 1 1 d . .
N3 N 0.3263(3) 0.7498(5) 0.10466(18) 0.0460(13) Uani 1 1 d . .
O11 O 0.3009(2) 0.6487(4) -0.04973(14) 0.0480(11) Uani 1 1 d . .
O7 O 0.3695(2) 0.5571(4) 0.04079(15) 0.0527(12) Uani 1 1 d . .
N1 N 0.5470(3) 0.2768(5) 0.26702(19) 0.0519(14) Uani 1 1 d . .
N4 N 0.2942(3) 0.8489(5) 0.01813(18) 0.0473(13) Uani 1 1 d . .
O4 O 0.5221(3) 0.6713(4) 0.21399(14) 0.0600(13) Uani 1 1 d . .
C21 C 0.4632(3) 0.8384(5) 0.36212(19) 0.0318(13) Uani 1 1 d . .
C45 C 0.1819(3) 0.1945(5) 0.08995(19) 0.0359(14) Uani 1 1 d . .
H45 H 0.1712 0.2046 0.0578 0.043 Uiso 1 1 calc R U
C13 C 0.5305(3) 0.5870(6) 0.1842(2) 0.0391(14) Uani 1 1 d . .
C5 C 0.6033(3) -0.0091(7) 0.3357(3) 0.0573(19) Uani 1 1 d . .
H5 H 0.6111 -0.0948 0.3312 0.069 Uiso 1 1 calc R U
C42 C 0.2105(3) 0.1620(6) 0.1848(2) 0.0469(16) Uani 1 1 d . .
H42 H 0.2197 0.1518 0.2170 0.056 Uiso 1 1 calc R U
C18 C 0.5414(3) 0.8073(6) 0.0831(2) 0.0433(15) Uani 1 1 d . .
C29 C 0.3766(4) 0.9033(8) 0.1799(3) 0.068(2) Uani 1 1 d . .
H29 H 0.3930 0.9537 0.2054 0.082 Uiso 1 1 calc R U
C19 C 0.5350(3) 0.7578(6) 0.1264(2) 0.0421(15) Uani 1 1 d . .
H19 H 0.5328 0.8125 0.1515 0.051 Uiso 1 1 calc R U
C11 C 0.5793(3) 0.2482(6) 0.3486(2) 0.0414(15) Uani 1 1 d . .
C52 C 0.2844(3) 0.3685(5) -0.1210(2) 0.0365(14) Uani 1 1 d . .
H52 H 0.2833 0.3141 -0.0957 0.044 Uiso 1 1 calc R U
C27 C 0.3432(4) 0.7024(8) 0.1468(2) 0.065(2) Uani 1 1 d . .
H27 H 0.3383 0.6158 0.1509 0.078 Uiso 1 1 calc R U
C17 C 0.5457(3) 0.7274(6) 0.0457(2) 0.0466(16) Uani 1 1 d . .
H17 H 0.5515 0.7602 0.0165 0.056 Uiso 1 1 calc R U
C32 C 0.3512(4) 1.1358(7) 0.0849(4) 0.070(2) Uani 1 1 d . .
H32 H 0.3573 1.2218 0.0802 0.084 Uiso 1 1 calc R U
C46 C 0.2836(3) 0.5404(6) -0.06383(19) 0.0359(13) Uani 1 1 d . .
C44 C 0.1627(3) 0.0847(6) 0.1104(2) 0.0380(14) Uani 1 1 d . .
C15 C 0.5330(3) 0.5483(6) 0.0956(2) 0.0388(14) Uani 1 1 d . .
C38 C 0.3357(3) 0.8768(6) 0.0988(2) 0.0435(16) Uani 1 1 d . .
C1 C 0.5344(4) 0.2247(7) 0.2247(3) 0.069(2) Uani 1 1 d . .
H1 H 0.5190 0.2768 0.1996 0.083 Uiso 1 1 calc R U
C23 C 0.4465(3) 0.9689(6) 0.4285(2) 0.0457(16) Uani 1 1 d . .
H23 H 0.4508 0.9806 0.4607 0.055 Uiso 1 1 calc R U
C48 C 0.2871(3) 0.5773(5) -0.1519(2) 0.0378(14) Uani 1 1 d . .
C30 C 0.3608(3) 0.9568(7) 0.1359(3) 0.0544(19) Uani 1 1 d . .
C36 C 0.2716(4) 0.8993(6) -0.0231(2) 0.060(2) Uani 1 1 d . .
H36 H 0.2545 0.8452 -0.0472 0.073 Uiso 1 1 calc R U
C6 C 0.6144(3) 0.0393(7) 0.3786(3) 0.060(2) Uani 1 1 d . .
H6 H 0.6300 -0.0132 0.4036 0.072 Uiso 1 1 calc R U
C47 C 0.2859(3) 0.4987(5) -0.11334(18) 0.0341(13) Uani 1 1 d . .
C12 C 0.5686(3) 0.1971(6) 0.3027(2) 0.0422(15) Uani 1 1 d . .
C43 C 0.1759(3) 0.0687(6) 0.1580(2) 0.0458(16) Uani 1 1 d . .
H43 H 0.1616 -0.0047 0.1719 0.055 Uiso 1 1 calc R U
C20 C 0.4889(3) 0.7274(6) 0.3366(2) 0.0386(14) Uani 1 1 d . .
C10 C 0.5782(4) 0.4209(8) 0.3978(2) 0.067(2) Uani 1 1 d . .
H10 H 0.5707 0.5068 0.4020 0.080 Uiso 1 1 calc R U
C16 C 0.5414(3) 0.5990(6) 0.0520(2) 0.0450(16) Uani 1 1 d . .
H16 H 0.5442 0.5452 0.0268 0.054 Uiso 1 1 calc R U
C8 C 0.6143(4) 0.2235(8) 0.4319(3) 0.066(2) Uani 1 1 d . .
H8 H 0.6303 0.1736 0.4575 0.079 Uiso 1 1 calc R U
C34 C 0.2998(4) 1.1078(7) 0.0023(3) 0.067(2) Uani 1 1 d . .
H34 H 0.3031 1.1939 -0.0036 0.080 Uiso 1 1 calc R U
C7 C 0.6027(3) 0.1708(7) 0.3872(3) 0.0529(18) Uani 1 1 d . .
C49 C 0.2885(3) 0.5268(6) -0.1958(2) 0.0484(17) Uani 1 1 d . .
H49 H 0.2901 0.5807 -0.2211 0.058 Uiso 1 1 calc R U
C35 C 0.2720(4) 1.0289(7) -0.0321(3) 0.068(2) Uani 1 1 d . .
H35 H 0.2535 1.0605 -0.0611 0.082 Uiso 1 1 calc R U
C50 C 0.2876(3) 0.3976(6) -0.2030(2) 0.0478(16) Uani 1 1 d . .
H50 H 0.2889 0.3643 -0.2327 0.057 Uiso 1 1 calc R U
C25 C 0.4061(3) 1.0407(5) 0.3519(2) 0.0394(14) Uani 1 1 d . .
C22 C 0.4731(3) 0.8592(6) 0.41013(19) 0.0374(14) Uani 1 1 d . .
C33 C 0.3238(3) 1.0600(6) 0.0467(3) 0.0529(18) Uani 1 1 d . .
C41 C 0.2317(3) 0.2714(6) 0.1639(2) 0.0387(14) Uani 1 1 d . .
C24 C 0.4139(3) 1.0598(6) 0.3994(2) 0.0433(15) Uani 1 1 d . .
H24 H 0.3974 1.1336 0.4118 0.052 Uiso 1 1 calc R U
C3 C 0.5663(4) 0.0176(7) 0.2517(3) 0.066(2) Uani 1 1 d . .
H3 H 0.5731 -0.0680 0.2463 0.079 Uiso 1 1 calc R U
C9 C 0.6019(4) 0.3481(8) 0.4374(3) 0.075(2) Uani 1 1 d . .
H9 H 0.6089 0.3850 0.4669 0.089 Uiso 1 1 calc R U
C31 C 0.3685(4) 1.0889(8) 0.1268(3) 0.068(2) Uani 1 1 d . .
H31 H 0.3860 1.1424 0.1511 0.082 Uiso 1 1 calc R U
C2 C 0.5433(5) 0.0959(7) 0.2162(3) 0.081(3) Uani 1 1 d . .
H2 H 0.5332 0.0641 0.1861 0.097 Uiso 1 1 calc R U

loop_
_atom_site_aniso_label
_atom_site_aniso_U_11
_atom_site_aniso_U_22
_atom_site_aniso_U_33
_atom_site_aniso_U_23
_atom_site_aniso_U_13
_atom_site_aniso_U_12
U2 0.03835(13) 0.03195(12) 0.02894(11) 0.00037(9) 0.00606(9) -0.00038(10)
U1 0.04007(13) 0.03543(12) 0.02921(11) -0.00346(9) 0.00723(9) 0.00162(10)
I1 0.0857(4) 0.0449(3) 0.0461(3) -0.0127(2) 0.0055(2) -0.0112(2)
I6 0.0860(4) 0.0457(3) 0.0542(3) -0.0049(2) 0.0056(3) -0.0188(2)
I8 0.1112(4) 0.0445(3) 0.0461(3) -0.0109(2) 0.0031(3) -0.0137(3)
I2 0.0871(4) 0.0480(3) 0.0507(3) 0.0068(2) 0.0164(3) 0.0112(2)
I3 0.1101(5) 0.0703(3) 0.0354(2) -0.0062(2) -0.0181(3) 0.0287(3)
I5 0.1253(5) 0.0430(3) 0.0364(2) 0.0050(2) -0.0223(3) -0.0135(3)
I4 0.0730(3) 0.0415(3) 0.0614(3) 0.0079(2) 0.0032(3) 0.0096(2)
I7 0.1454(6) 0.0403(3) 0.0523(3) 0.0151(2) 0.0114(3) 0.0116(3)
O5 0.060(3) 0.043(3) 0.033(2) -0.0016(19) 0.004(2) 0.014(2)
C37 0.043(4) 0.033(3) 0.059(4) -0.016(3) 0.019(3) -0.003(3)
C40 0.033(3) 0.035(3) 0.029(3) -0.002(2) 0.005(2) 0.001(3)
C39 0.042(4) 0.028(3) 0.035(3) 0.003(3) 0.008(3) 0.005(3)
O9 0.055(3) 0.036(2) 0.031(2) 0.0027(18) 0.0034(19) -0.0087(19)
O8 0.040(2) 0.051(3) 0.049(3) 0.013(2) 0.010(2) 0.007(2)
O3 0.083(3) 0.034(2) 0.036(2) -0.0025(19) 0.015(2) 0.002(2)
C14 0.035(3) 0.041(3) 0.030(3) -0.004(3) 0.007(3) 0.000(3)
N2 0.055(4) 0.048(3) 0.039(3) 0.003(3) 0.006(3) 0.015(3)
O6 0.111(4) 0.036(2) 0.028(2) -0.0005(19) 0.024(2) 0.012(2)
C4 0.039(4) 0.040(4) 0.072(5) 0.004(4) 0.015(3) -0.001(3)
O12 0.094(4) 0.043(3) 0.029(2) -0.002(2) 0.015(2) -0.021(2)
O10 0.099(4) 0.035(2) 0.030(2) 0.0038(19) 0.019(2) -0.007(2)
O2 0.047(3) 0.054(3) 0.046(3) -0.008(2) 0.009(2) -0.006(2)
C26 0.041(4) 0.040(3) 0.029(3) -0.003(3) 0.006(3) -0.003(3)
C51 0.041(4) 0.038(3) 0.034(3) -0.005(3) 0.003(3) -0.008(3)
C28 0.068(5) 0.106(7) 0.040(4) -0.008(4) -0.003(4) -0.020(5)
O1 0.040(3) 0.073(3) 0.041(2) 0.002(2) 0.004(2) -0.004(2)
N3 0.053(3) 0.048(3) 0.037(3) -0.005(2) 0.004(3) -0.013(3)
O11 0.078(3) 0.031(2) 0.037(2) -0.0014(19) 0.016(2) -0.007(2)
O7 0.041(3) 0.069(3) 0.049(3) 0.003(2) 0.008(2) 0.006(2)
N1 0.077(4) 0.038(3) 0.043(3) -0.002(3) 0.014(3) 0.001(3)
N4 0.066(4) 0.033(3) 0.045(3) -0.001(2) 0.019(3) -0.003(3)
O4 0.105(4) 0.046(3) 0.032(2) -0.003(2) 0.019(3) 0.016(3)
C21 0.033(3) 0.031(3) 0.033(3) -0.005(2) 0.008(3) -0.003(2)
C45 0.035(3) 0.044(4) 0.029(3) 0.008(3) 0.006(3) 0.003(3)
C13 0.041(4) 0.048(4) 0.030(3) -0.011(3) 0.007(3) -0.003(3)
C5 0.038(4) 0.039(4) 0.093(6) 0.007(4) 0.003(4) 0.000(3)
C42 0.063(5) 0.047(4) 0.031(3) 0.008(3) 0.006(3) 0.000(3)
C18 0.047(4) 0.050(4) 0.033(3) 0.004(3) 0.005(3) 0.000(3)
C29 0.058(5) 0.083(6) 0.059(5) -0.030(5) -0.011(4) -0.007(4)
C19 0.049(4) 0.043(4) 0.036(3) -0.009(3) 0.009(3) 0.006(3)
C11 0.034(4) 0.042(4) 0.050(4) 0.005(3) 0.012(3) 0.003(3)
C52 0.035(3) 0.038(3) 0.037(3) 0.006(3) 0.007(3) -0.005(3)
C27 0.072(5) 0.070(5) 0.049(4) 0.002(4) -0.006(4) -0.019(4)
C17 0.056(4) 0.058(4) 0.025(3) 0.000(3) 0.002(3) -0.002(3)
C32 0.038(4) 0.043(4) 0.128(8) -0.017(5) 0.006(5) 0.002(3)
C46 0.038(3) 0.041(4) 0.029(3) 0.002(3) 0.006(3) 0.004(3)
C44 0.035(3) 0.040(3) 0.040(3) 0.003(3) 0.006(3) -0.002(3)
C15 0.039(3) 0.040(3) 0.037(3) -0.007(3) 0.003(3) -0.005(3)
C38 0.038(4) 0.039(4) 0.055(4) -0.012(3) 0.014(3) -0.002(3)
C1 0.118(7) 0.039(4) 0.053(5) 0.000(3) 0.024(5) -0.003(4)
C23 0.058(4) 0.043(4) 0.036(3) -0.010(3) 0.009(3) 0.000(3)
C48 0.040(4) 0.035(3) 0.039(3) 0.010(3) 0.005(3) -0.001(3)
C30 0.035(4) 0.056(5) 0.071(5) -0.026(4) 0.001(3) -0.001(3)
C36 0.096(6) 0.039(4) 0.050(4) -0.002(3) 0.025(4) 0.009(4)
C6 0.040(4) 0.043(4) 0.092(6) 0.024(4) -0.008(4) 0.001(3)
C47 0.041(3) 0.037(3) 0.024(3) 0.007(2) 0.003(2) -0.002(3)
C12 0.034(3) 0.044(4) 0.051(4) -0.003(3) 0.015(3) 0.001(3)
C43 0.053(4) 0.043(4) 0.043(4) 0.010(3) 0.013(3) -0.004(3)
C20 0.036(3) 0.044(4) 0.035(3) 0.000(3) 0.001(3) -0.003(3)
C10 0.085(6) 0.071(5) 0.044(4) -0.010(4) 0.002(4) 0.029(4)
C16 0.048(4) 0.059(4) 0.028(3) -0.012(3) 0.004(3) -0.007(3)
C8 0.063(5) 0.077(6) 0.055(5) 0.018(4) 0.002(4) 0.013(4)
C34 0.070(5) 0.040(4) 0.097(6) 0.005(4) 0.040(5) 0.002(4)
C7 0.030(4) 0.060(5) 0.069(5) 0.008(4) 0.004(3) 0.001(3)
C49 0.067(5) 0.054(4) 0.024(3) 0.010(3) 0.006(3) -0.005(3)
C35 0.110(7) 0.039(4) 0.061(5) 0.010(4) 0.032(5) 0.014(4)
C50 0.060(4) 0.054(4) 0.031(3) -0.004(3) 0.010(3) -0.009(3)
C25 0.038(3) 0.035(3) 0.046(4) -0.002(3) 0.007(3) 0.000(3)
C22 0.040(4) 0.039(3) 0.032(3) 0.000(3) 0.000(3) -0.005(3)
C33 0.039(4) 0.045(4) 0.078(5) -0.009(4) 0.019(4) 0.000(3)
C41 0.045(4) 0.037(3) 0.034(3) -0.004(3) 0.007(3) 0.003(3)
C24 0.045(4) 0.035(3) 0.052(4) -0.011(3) 0.019(3) 0.001(3)
C3 0.077(6) 0.040(4) 0.087(6) -0.003(4) 0.034(5) -0.005(4)
C9 0.087(6) 0.088(6) 0.046(4) 0.006(4) -0.001(4) 0.037(5)
C31 0.039(4) 0.057(5) 0.106(7) -0.033(5) 0.001(4) 0.003(4)
C2 0.143(8) 0.040(4) 0.067(5) -0.015(4) 0.045(5) -0.010(5)

loop_
_atom_type_symbol
_atom_type_description
_atom_type_scat_dispersion_real
_atom_type_scat_dispersion_imag
_atom_type_scat_source
C C 0.0033 0.0016 'International Tables Vol C Tables 4.2.6.8 and 6.1.1.4'
H H 0.0000 0.0000 'International Tables Vol C Tables 4.2.6.8 and 6.1.1.4'
N N 0.0061 0.0033 'International Tables Vol C Tables 4.2.6.8 and 6.1.1.4'
O O 0.0106 0.0060 'International Tables Vol C Tables 4.2.6.8 and 6.1.1.4'
I I -0.4742 1.8119 'International Tables Vol C Tables 4.2.6.8 and 6.1.1.4'
U U -9.6767 9.6646 'International Tables Vol C Tables 4.2.6.8 and 6.1.1.4'

loop_
_geom_angle_atom_site_label_1
_geom_angle_atom_site_label_2
_geom_angle_atom_site_label_3
_geom_angle
O7 U2 O8 180.0(2)
O7 U2 O12 88.93(19)
O8 U2 O12 91.06(18)
O7 U2 O10 92.15(19)
O8 U2 O10 87.86(18)
O12 U2 O10 62.78(13)
O7 U2 O11 86.33(18)
O8 U2 O11 93.65(17)
O12 U2 O11 52.01(13)
O10 U2 O11 114.79(13)
O7 U2 O9 93.03(17)
O8 U2 O9 86.99(16)
O12 U2 O9 114.72(13)
O10 U2 O9 51.94(13)
O11 U2 O9 166.71(13)
O7 U2 N4 100.56(19)
O8 U2 N4 79.44(18)
O12 U2 N4 118.95(15)
O10 U2 N4 167.14(16)
O11 U2 N4 68.45(14)
O9 U2 N4 124.59(14)
O7 U2 N3 80.24(19)
O8 U2 N3 99.77(18)
O12 U2 N3 168.82(16)
O10 U2 N3 120.00(14)
O11 U2 N3 123.80(15)
O9 U2 N3 69.00(14)
N4 U2 N3 61.11(16)
O7 U2 C46 87.10(18)
O8 U2 C46 92.88(18)
O12 U2 C46 26.11(14)
O10 U2 C46 88.88(15)
O11 U2 C46 25.91(14)
O9 U2 C46 140.81(15)
N4 U2 C46 93.69(16)
N3 U2 C46 148.60(16)
O7 U2 C39 92.99(19)
O8 U2 C39 87.03(17)
O12 U2 C39 88.72(15)
O10 U2 C39 25.94(14)
O11 U2 C39 140.72(15)
O9 U2 C39 26.00(13)
N4 U2 C39 149.07(16)
N3 U2 C39 94.57(16)
C46 U2 C39 114.82(17)
O2 U1 O1 179.2(2)
O2 U1 O6 88.38(18)
O1 U1 O6 92.4(2)
O2 U1 O4 93.48(19)
O1 U1 O4 87.04(19)
O6 U1 O4 62.15(13)
O2 U1 O3 89.83(17)
O1 U1 O3 90.01(17)
O6 U1 O3 113.57(13)
O4 U1 O3 51.71(13)
O2 U1 O5 85.83(17)
O1 U1 O5 94.53(17)
O6 U1 O5 51.60(13)
O4 U1 O5 113.74(13)
O3 U1 O5 164.58(14)
O2 U1 N1 84.13(19)
O1 U1 N1 95.1(2)
O6 U1 N1 172.19(17)
O4 U1 N1 120.42(15)
O3 U1 N1 68.73(15)
O5 U1 N1 125.32(15)
O2 U1 N2 98.71(18)
O1 U1 N2 80.76(18)
O6 U1 N2 118.17(14)
O4 U1 N2 167.80(17)
O3 U1 N2 127.68(15)
O5 U1 N2 67.68(14)
N1 U1 N2 61.11(16)
O2 U1 C13 91.43(18)
O1 U1 C13 88.77(18)
O6 U1 C13 88.04(16)
O4 U1 C13 26.09(15)
O3 U1 C13 25.63(14)
O5 U1 C13 139.57(16)
N1 U1 C13 94.33(17)
N2 U1 C13 151.93(17)
O2 U1 C20 86.12(18)
O1 U1 C20 94.52(19)
O6 U1 C20 25.69(14)
O4 U1 C20 87.84(16)
O3 U1 C20 139.04(16)
O5 U1 C20 25.92(14)
N1 U1 C20 150.54(17)
N2 U1 C20 93.18(16)
C13 U1 C20 113.66(18)
C20 O5 U1 93.3(3)
N4 C37 C38 118.5(6)
N4 C37 C33 121.6(6)
C38 C37 C33 119.8(6)
C45 C40 C41 116.8(5)
C45 C40 C39 116.1(5)
C41 C40 C39 126.9(5)
O9 C39 O10 119.0(5)
O9 C39 C40 122.7(5)
O10 C39 C40 118.3(5)
O9 C39 U2 60.3(3)
O10 C39 U2 58.7(3)
C40 C39 U2 177.0(4)
C39 O9 U2 93.7(3)
C13 O3 U1 94.6(3)
C19 C14 C15 118.2(5)
C19 C14 C13 116.1(5)
C15 C14 C13 125.7(5)
C10 N2 C11 117.9(6)
C10 N2 U1 121.8(5)
C11 N2 U1 120.0(4)
C20 O6 U1 96.3(4)
C3 C4 C12 117.7(7)
C3 C4 C5 122.0(7)
C12 C4 C5 120.3(7)
C46 O12 U2 94.9(3)
C39 O10 U2 95.4(3)
C25 C26 C21 120.7(5)
C25 C26 H26 119.6
C21 C26 H26 119.6
C52 C51 C50 120.5(6)
C52 C51 I8 120.0(4)
C50 C51 I8 119.5(4)
C29 C28 C27 118.7(7)
C29 C28 H28 120.7
C27 C28 H28 120.7
C27 N3 C38 117.7(6)
C27 N3 U2 121.3(5)
C38 N3 U2 120.9(4)
C46 O11 U2 93.6(3)
C1 N1 C12 116.2(6)
C1 N1 U1 121.7(5)
C12 N1 U1 122.1(4)
C36 N4 C37 118.2(6)
C36 N4 U2 120.3(4)
C37 N4 U2 121.3(4)
C13 O4 U1 94.5(4)
C22 C21 C26 118.7(5)
C22 C21 C20 126.7(5)
C26 C21 C20 114.6(5)
C44 C45 C40 121.9(5)
C44 C45 H45 119.0
C40 C45 H45 119.0
O3 C13 O4 119.2(5)
O3 C13 C14 123.1(5)
O4 C13 C14 117.6(6)
O3 C13 U1 59.8(3)
O4 C13 U1 59.4(3)
C14 C13 U1 176.9(4)
C6 C5 C4 121.2(7)
C6 C5 H5 119.4
C4 C5 H5 119.4
C41 C42 C43 120.0(6)
C41 C42 H42 120.0
C43 C42 H42 120.0
C19 C18 C17 119.7(6)
C19 C18 I2 120.8(5)
C17 C18 I2 119.5(4)
C30 C29 C28 119.6(7)
C30 C29 H29 120.2
C28 C29 H29 120.2
C18 C19 C14 121.9(6)
C18 C19 H19 119.1
C14 C19 H19 119.1
N2 C11 C7 120.5(6)
N2 C11 C12 118.8(6)
C7 C11 C12 120.7(6)
C51 C52 C47 121.4(5)
C51 C52 H52 119.3
C47 C52 H52 119.3
N3 C27 C28 123.6(8)
N3 C27 H27 118.2
C28 C27 H27 118.2
C16 C17 C18 119.6(6)
C16 C17 H17 120.2
C18 C17 H17 120.2
C31 C32 C33 122.3(8)
C31 C32 H32 118.9
C33 C32 H32 118.9
O11 C46 O12 119.4(5)
O11 C46 C47 122.9(5)
O12 C46 C47 117.6(5)
O11 C46 U2 60.5(3)
O12 C46 U2 59.0(3)
C47 C46 U2 176.0(4)
C45 C44 C43 120.4(6)
C45 C44 I6 120.2(4)
C43 C44 I6 119.4(4)
C14 C15 C16 119.6(6)
C14 C15 I1 124.7(4)
C16 C15 I1 115.7(4)
N3 C38 C37 118.1(6)
N3 C38 C30 122.4(6)
C37 C38 C30 119.5(6)
N1 C1 C2 123.4(7)
N1 C1 H1 118.3
C2 C1 H1 118.3
C24 C23 C22 120.7(6)
C24 C23 H23 119.6
C22 C23 H23 119.6
C49 C48 C47 120.4(6)
C49 C48 I7 114.9(4)
C47 C48 I7 124.4(4)
C29 C30 C38 118.0(7)
C29 C30 C31 123.3(7)
C38 C30 C31 118.8(7)
N4 C36 C35 123.6(7)
N4 C36 H36 118.2
C35 C36 H36 118.2
C5 C6 C7 121.3(7)
C5 C6 H6 119.3
C7 C6 H6 119.3
C48 C47 C52 117.8(5)
C48 C47 C46 126.1(5)
C52 C47 C46 116.0(5)
N1 C12 C4 123.7(6)
N1 C12 C11 117.8(6)
C4 C12 C11 118.5(6)
C44 C43 C42 119.5(6)
C44 C43 H43 120.2
C42 C43 H43 120.2
O6 C20 O5 118.7(6)
O6 C20 C21 117.9(5)
O5 C20 C21 123.4(5)
O6 C20 U1 58.0(3)
O5 C20 U1 60.8(3)
C21 C20 U1 174.7(4)
N2 C10 C9 123.8(7)
N2 C10 H10 118.1
C9 C10 H10 118.1
C17 C16 C15 121.0(6)
C17 C16 H16 119.5
C15 C16 H16 119.5
C9 C8 C7 119.0(7)
C9 C8 H8 120.5
C7 C8 H8 120.5
C35 C34 C33 120.3(7)
C35 C34 H34 119.9
C33 C34 H34 119.9
C8 C7 C11 119.8(7)
C8 C7 C6 122.2(7)
C11 C7 C6 118.0(7)
C48 C49 C50 121.3(6)
C48 C49 H49 119.3
C50 C49 H49 119.3
C34 C35 C36 118.5(7)
C34 C35 H35 120.7
C36 C35 H35 120.7
C51 C50 C49 118.5(6)
C51 C50 H50 120.7
C49 C50 H50 120.7
C26 C25 C24 120.7(6)
C26 C25 I4 118.3(4)
C24 C25 I4 121.0(4)
C21 C22 C23 119.6(5)
C21 C22 I3 124.5(4)
C23 C22 I3 115.8(4)
C34 C33 C32 124.0(7)
C34 C33 C37 117.6(7)
C32 C33 C37 118.4(7)
C42 C41 C40 121.2(6)
C42 C41 I5 115.4(4)
C40 C41 I5 123.0(4)
C25 C24 C23 119.5(6)
C25 C24 H24 120.3
C23 C24 H24 120.3
C2 C3 C4 118.9(7)
C2 C3 H3 120.6
C4 C3 H3 120.6
C8 C9 C10 119.0(8)
C8 C9 H9 120.5
C10 C9 H9 120.5
C32 C31 C30 121.1(8)
C32 C31 H31 119.4
C30 C31 H31 119.4
C3 C2 C1 120.0(8)
C3 C2 H2 120.0
C1 C2 H2 120.0

loop_
_geom_bond_atom_site_label_1
_geom_bond_atom_site_label_2
_geom_bond_distance
U2 O7 1.748(4)
U2 O8 1.758(4)
U2 O12 2.450(4)
U2 O10 2.455(4)
U2 O11 2.484(4)
U2 O9 2.492(4)
U2 N4 2.658(5)
U2 N3 2.668(5)
U2 C46 2.849(6)
U2 C39 2.861(6)
U1 O2 1.749(4)
U1 O1 1.757(4)
U1 O6 2.443(4)
U1 O4 2.470(4)
U1 O3 2.480(4)
U1 O5 2.505(4)
U1 N1 2.657(5)
U1 N2 2.683(5)
U1 C13 2.860(6)
U1 C20 2.864(6)
I1 C15 2.086(6)
I6 C44 2.101(6)
I8 C51 2.087(6)
I2 C18 2.099(6)
I3 C22 2.093(6)
I5 C41 2.108(6)
I4 C25 2.094(6)
I7 C48 2.098(6)
O5 C20 1.254(7)
C37 N4 1.363(8)
C37 C38 1.413(9)
C37 C33 1.413(9)
C40 C45 1.390(8)
C40 C41 1.398(7)
C40 C39 1.483(7)
C39 O9 1.257(6)
C39 O10 1.257(6)
O3 C13 1.241(7)
C14 C19 1.387(8)
C14 C15 1.394(7)
C14 C13 1.517(8)
N2 C10 1.331(8)
N2 C11 1.371(7)
O6 C20 1.249(7)
C4 C3 1.397(10)
C4 C12 1.404(8)
C4 C5 1.410(9)
O12 C46 1.258(7)
C26 C25 1.372(8)
C26 C21 1.396(8)
C26 H26 0.9300
C51 C52 1.371(8)
C51 C50 1.382(8)
C28 C29 1.376(11)
C28 C27 1.398(10)
C28 H28 0.9300
N3 C27 1.319(8)
N3 C38 1.369(8)
O11 C46 1.247(7)
N1 C1 1.332(8)
N1 C12 1.356(8)
N4 C36 1.327(8)
O4 C13 1.262(7)
C21 C22 1.391(7)
C21 C20 1.499(8)
C45 C44 1.373(8)
C45 H45 0.9300
C5 C6 1.333(10)
C5 H5 0.9300
C42 C41 1.387(8)
C42 C43 1.376(9)
C42 H42 0.9300
C18 C19 1.373(8)
C18 C17 1.379(8)
C29 C30 1.389(10)
C29 H29 0.9300
C19 H19 0.9300
C11 C7 1.410(9)
C11 C12 1.422(8)
C52 C47 1.394(8)
C52 H52 0.9300
C27 H27 0.9300
C17 C16 1.373(9)
C17 H17 0.9300
C32 C31 1.312(11)
C32 C33 1.412(10)
C32 H32 0.9300
C46 C47 1.499(7)
C44 C43 1.374(8)
C15 C16 1.394(8)
C38 C30 1.404(9)
C1 C2 1.399(9)
C1 H1 0.9300
C23 C24 1.376(8)
C23 C22 1.397(8)
C23 H23 0.9300
C48 C49 1.377(8)
C48 C47 1.389(7)
C30 C31 1.433(10)
C36 C35 1.396(9)
C36 H36 0.9300
C6 C7 1.435(10)
C6 H6 0.9300
C43 H43 0.9300
C10 C9 1.406(10)
C10 H10 0.9300
C16 H16 0.9300
C8 C9 1.351(11)
C8 C7 1.398(10)
C8 H8 0.9300
C34 C35 1.357(10)
C34 C33 1.403(10)
C34 H34 0.9300
C49 C50 1.382(9)
C49 H49 0.9300
C35 H35 0.9300
C50 H50 0.9300
C25 C24 1.375(8)
C24 H24 0.9300
C3 C2 1.350(11)
C3 H3 0.9300
C9 H9 0.9300
C31 H31 0.9300
C2 H2 0.9300
